data_4317105
loop_
_publ_author_name
'Yongnu Jin'
'Hyun Jee Kim'
'Jai Young Lee'
'So Young Lee'
'Won Joon Shim'
'Sang Hee Hong'
'Shim Sung Lee'

_publ_section_title
;
 Hard/Soft Heterometallic Network Complex of a Macrocycle with
 Endo/Exocyclic Coordination
;
_journal_name_full 'Inorganic Chemistry'
_journal_page_first 10241
_journal_page_last 10243
_journal_paper_doi 10.1021/ic101880r
_journal_volume 49
_journal_year 2010
_chemical_formula_sum 'C26.75 H35.5 Cl1.5 Cu4.25 I5.25 K N2 O4 S2'
_chemical_formula_weight 1541.74
_chemical_name_systematic
; 
 ? 
;
_space_group_IT_number 61
_symmetry_cell_setting orthorhombic
_symmetry_space_group_name_Hall '-P 2ac 2ab'
_symmetry_space_group_name_H-M 'P b c a'
_atom_sites_solution_hydrogens geom
_atom_sites_solution_primary direct
_atom_sites_solution_secondary difmap
_audit_creation_method SHELXTL
_cell_angle_alpha 90.00
_cell_angle_beta 90.00
_cell_angle_gamma 90.00
_cell_formula_units_Z 8
_cell_length_a 13.9752(6)
_cell_length_b 23.6688(9)
_cell_length_c 25.4085(10)
_cell_measurement_reflns_used 9855
_cell_measurement_temperature 173(2)
_cell_measurement_theta_max 27.50
_cell_measurement_theta_min 2.33
_cell_volume 8404.5(6)
_computing_cell_refinement 'Bruker SAINT'
_computing_data_collection 'Bruker APEX2'
_computing_data_reduction 'Bruker SAINT'
_computing_molecular_graphics 'Bruker SHELXTL'
_computing_publication_material 'Bruker SHELXTL'
_computing_structure_refinement 'Bruker SHELXTL'
_computing_structure_solution 'Bruker SHELXTL'
_diffrn_ambient_temperature 173(2)
_diffrn_measured_fraction_theta_full 0.998
_diffrn_measured_fraction_theta_max 0.998
_diffrn_measurement_device_type 'Bruker APEX-II CCD'
_diffrn_measurement_method '\f and \w scans'
_diffrn_radiation_monochromator graphite
_diffrn_radiation_source 'fine-focus sealed tube'
_diffrn_radiation_type MoK\a
_diffrn_radiation_wavelength 0.71073
_diffrn_reflns_av_R_equivalents 0.0334
_diffrn_reflns_av_sigmaI/netI 0.0281
_diffrn_reflns_limit_h_max 17
_diffrn_reflns_limit_h_min -15
_diffrn_reflns_limit_k_max 30
_diffrn_reflns_limit_k_min -20
_diffrn_reflns_limit_l_max 31
_diffrn_reflns_limit_l_min -32
_diffrn_reflns_number 42434
_diffrn_reflns_theta_full 27.00
_diffrn_reflns_theta_max 27.00
_diffrn_reflns_theta_min 1.60
_diffrn_standards_number 0
_exptl_absorpt_coefficient_mu 6.304
_exptl_absorpt_correction_T_max 0.4515
_exptl_absorpt_correction_T_min 0.2163
_exptl_absorpt_correction_type multi-scan
_exptl_absorpt_process_details SADABS
_exptl_crystal_colour colourless
_exptl_crystal_density_diffrn 2.437
_exptl_crystal_density_method 'not measured'
_exptl_crystal_description block
_exptl_crystal_F_000 5760
_exptl_crystal_size_max 0.35
_exptl_crystal_size_mid 0.24
_exptl_crystal_size_min 0.15
_refine_diff_density_max 1.443
_refine_diff_density_min -1.511
_refine_diff_density_rms 0.268
_refine_ls_extinction_method none
_refine_ls_goodness_of_fit_ref 1.281
_refine_ls_hydrogen_treatment constr
_refine_ls_matrix_type full
_refine_ls_number_parameters 461
_refine_ls_number_reflns 9156
_refine_ls_number_restraints 18
_refine_ls_restrained_S_all 1.286
_refine_ls_R_factor_all 0.0502
_refine_ls_R_factor_gt 0.0453
_refine_ls_shift/su_max 0.002
_refine_ls_shift/su_mean 0.000
_refine_ls_structure_factor_coef Fsqd
_refine_ls_weighting_details 'calc w=1/[\s^2^(Fo^2^)+(0.0165P)^2^+114.6765P] where P=(Fo^2^+2Fc^2^)/3'
_refine_ls_weighting_scheme calc
_refine_ls_wR_factor_gt 0.1044
_refine_ls_wR_factor_ref 0.1063
_reflns_number_gt 8297
_reflns_number_total 9156
_reflns_threshold_expression >2sigma(I)
_cod_data_source_file ic101880r_si_002_2.cif
_cod_data_source_block complex2
_cod_depositor_comments
;
The following automatic conversions were performed:

'_symmetry_cell_setting' value 'Orthorhombic' changed to
'orthorhombic' according to the built-in table from CIF Core
dictionary named 'cif_core.dic' version 2.4.1 from 2010-06-29.

Automatic conversion script
Id: cif_fix_values 1646 2011-03-28 12:23:43Z adriana 
;
_cod_original_formula_sum 'C26.75 H35.50 Cl1.50 Cu4.25 I5.25 K N2 O4 S2'
_cod_database_code 4317105

loop_
_symmetry_equiv_pos_as_xyz
'x, y, z'
'-x+1/2, -y, z+1/2'
'-x, y+1/2, -z+1/2'
'x+1/2, -y+1/2, -z'
'-x, -y, -z'
'x-1/2, y, -z-1/2'
'x, -y-1/2, z-1/2'
'-x-1/2, y-1/2, z'

loop_
_atom_site_label
_atom_site_type_symbol
_atom_site_fract_x
_atom_site_fract_y
_atom_site_fract_z
_atom_site_U_iso_or_equiv
_atom_site_adp_type
_atom_site_occupancy
_atom_site_symmetry_multiplicity
_atom_site_calc_flag
_atom_site_refinement_flags
_atom_site_disorder_assembly
_atom_site_disorder_group
I1 I 1.25646(3) 0.28517(2) 0.91625(2) 0.02385(11) Uani 1 1 d . . .
I2 I 0.98431(3) 0.26492(2) 0.985176(19) 0.02187(11) Uani 1 1 d . . .
I3 I 1.22239(3) 0.15034(2) 1.037216(19) 0.02158(11) Uani 1 1 d . . .
I4 I 1.22867(4) 0.32673(2) 1.08118(2) 0.02964(13) Uani 1 1 d . . .
I5 I 1.02836(4) 0.21785(2) 1.15498(2) 0.02746(12) Uani 1 1 d . . .
Cu1 Cu 1.14521(7) 0.20897(4) 0.95973(4) 0.0242(2) Uani 1 1 d . . .
Cu2 Cu 0.92119(7) 0.27144(4) 1.08676(4) 0.0263(2) Uani 1 1 d . . .
Cu3 Cu 1.10912(7) 0.23993(5) 1.06447(5) 0.0330(2) Uani 1 1 d . . .
Cu4 Cu 1.29101(7) 0.25263(4) 1.01393(4) 0.0306(2) Uani 1 1 d . . .
Cu5 Cu 1.2431(5) 0.2280(3) 1.1198(3) 0.0665(16) Uani 0.25 1 d PU . 1
I6 I 1.3698(2) 0.20463(11) 1.18404(10) 0.0338(5) Uani 0.25 1 d P . 1
Cl1 Cl 1.2011(3) -0.11918(16) 0.68802(18) 0.0635(11) Uani 0.75 1 d P A 2
Cl2 Cl 1.1031(3) -0.22256(18) 0.7109(2) 0.0616(11) Uani 0.75 1 d P A 2
C27 C 1.1849(12) -0.1892(6) 0.6694(6) 0.051(4) Uani 0.75 1 d P A 2
H27A H 1.2470 -0.2094 0.6708 0.061 Uiso 0.75 1 calc PR A 2
H27B H 1.1612 -0.1908 0.6327 0.061 Uiso 0.75 1 calc PR A 2
K1 K 1.23288(12) 0.04805(7) 0.84791(7) 0.0276(4) Uani 1 1 d . . .
S1 S 1.09830(12) 0.13541(7) 0.90726(7) 0.0178(3) Uani 1 1 d . . .
S2 S 1.39931(13) 0.13362(8) 0.89428(7) 0.0190(4) Uani 1 1 d . . .
O1 O 1.3168(4) 0.0126(2) 0.9548(2) 0.0306(13) Uani 1 1 d . B .
O2 O 1.1166(4) 0.0041(2) 0.9424(3) 0.0313(13) Uani 1 1 d . B .
O3 O 1.1618(4) 0.1494(2) 0.7934(2) 0.0260(12) Uani 1 1 d . B .
O4 O 1.3508(4) 0.1047(2) 0.7784(2) 0.0241(11) Uani 1 1 d . B .
C1 C 1.2556(6) -0.0232(4) 0.9867(3) 0.0314(19) Uani 1 1 d . . .
H1A H 1.2314 -0.0014 1.0171 0.038 Uiso 1 1 calc R B .
H1B H 1.2933 -0.0554 1.0004 0.038 Uiso 1 1 calc R . .
C2 C 1.1732(6) -0.0450(3) 0.9554(3) 0.0251(16) Uani 1 1 d . B .
H2A H 1.1959 -0.0640 0.9231 0.030 Uiso 1 1 calc R . .
H2B H 1.1352 -0.0722 0.9763 0.030 Uiso 1 1 calc R . .
C3 C 1.0305(5) -0.0035(3) 0.9171(3) 0.0228(16) Uani 1 1 d . . .
C4 C 1.0015(6) -0.0535(3) 0.8940(3) 0.0284(18) Uani 1 1 d . B .
H4 H 1.0408 -0.0862 0.8962 0.034 Uiso 1 1 calc R . .
C5 C 0.9144(6) -0.0557(4) 0.8676(4) 0.0301(18) Uani 1 1 d . . .
H5 H 0.8934 -0.0902 0.8525 0.036 Uiso 1 1 calc R B .
C6 C 0.8583(6) -0.0078(3) 0.8632(4) 0.0304(18) Uani 1 1 d . B .
H6 H 0.8002 -0.0089 0.8438 0.037 Uiso 1 1 calc R . .
C7 C 0.8877(5) 0.0417(3) 0.8875(3) 0.0268(17) Uani 1 1 d . . .
H7 H 0.8482 0.0743 0.8854 0.032 Uiso 1 1 calc R B .
C8 C 0.9731(5) 0.0447(3) 0.9148(3) 0.0223(15) Uani 1 1 d . B .
C9 C 1.0035(5) 0.0975(3) 0.9425(3) 0.0221(15) Uani 1 1 d . . .
H9A H 1.0266 0.0876 0.9782 0.026 Uiso 1 1 calc R B .
H9B H 0.9474 0.1227 0.9465 0.026 Uiso 1 1 calc R . .
C10 C 1.0311(5) 0.1618(3) 0.8520(3) 0.0236(16) Uani 1 1 d . . .
H10A H 0.9978 0.1302 0.8343 0.028 Uiso 1 1 calc R B .
H10B H 0.9823 0.1890 0.8644 0.028 Uiso 1 1 calc R . .
C11 C 1.0983(5) 0.1905(3) 0.8138(3) 0.0215(15) Uani 1 1 d . B .
H11A H 1.0614 0.2080 0.7848 0.026 Uiso 1 1 calc R . .
H11B H 1.1348 0.2206 0.8320 0.026 Uiso 1 1 calc R . .
C12 C 1.2270(6) 0.1736(4) 0.7565(3) 0.0316(19) Uani 1 1 d . . .
H12A H 1.2650 0.2037 0.7736 0.038 Uiso 1 1 calc R B .
H12B H 1.1914 0.1904 0.7267 0.038 Uiso 1 1 calc R . .
C13 C 1.2925(6) 0.1276(4) 0.7368(3) 0.0301(18) Uani 1 1 d . B .
H13A H 1.2536 0.0969 0.7211 0.036 Uiso 1 1 calc R . .
H13B H 1.3344 0.1430 0.7089 0.036 Uiso 1 1 calc R . .
C14 C 1.4340(6) 0.1378(4) 0.7884(3) 0.0270(17) Uani 1 1 d . . .
H14A H 1.4163 0.1782 0.7904 0.032 Uiso 1 1 calc R B .
H14B H 1.4803 0.1330 0.7593 0.032 Uiso 1 1 calc R . .
C15 C 1.4791(5) 0.1199(3) 0.8391(3) 0.0241(16) Uani 1 1 d . . .
H15A H 1.5398 0.1407 0.8442 0.029 Uiso 1 1 calc R . .
H15B H 1.4941 0.0790 0.8376 0.029 Uiso 1 1 calc R . .
C16 C 1.4593(6) 0.0944(3) 0.9466(3) 0.0232(16) Uani 1 1 d . . .
H16A H 1.5219 0.1125 0.9538 0.028 Uiso 1 1 calc R B .
H16B H 1.4204 0.0971 0.9790 0.028 Uiso 1 1 calc R . .
C17 C 1.4758(5) 0.0329(3) 0.9340(3) 0.0232(16) Uani 1 1 d . B .
C18 C 1.5664(6) 0.0154(4) 0.9181(3) 0.0298(18) Uani 1 1 d . . .
H18 H 1.6155 0.0427 0.9136 0.036 Uiso 1 1 calc R B .
C19 C 1.5863(6) -0.0408(4) 0.9086(4) 0.034(2) Uani 1 1 d . B .
H19 H 1.6484 -0.0520 0.8975 0.041 Uiso 1 1 calc R . .
C20 C 1.5150(7) -0.0807(4) 0.9155(3) 0.0330(19) Uani 1 1 d . . .
H20 H 1.5287 -0.1196 0.9097 0.040 Uiso 1 1 calc R B .
C21 C 1.4234(6) -0.0647(4) 0.9308(3) 0.0287(18) Uani 1 1 d . B .
H21 H 1.3743 -0.0921 0.9350 0.034 Uiso 1 1 calc R . .
C22 C 1.4049(6) -0.0072(3) 0.9400(3) 0.0252(16) Uani 1 1 d . . .
N1 N 1.1420(17) 0.0166(8) 0.7503(10) 0.072(6) Uani 0.60 1 d P B 1
C23 C 0.9747(17) -0.0323(12) 0.7268(8) 0.067(6) Uani 0.60 1 d P B 1
H23A H 0.9249 -0.0274 0.7536 0.101 Uiso 0.60 1 calc PR B 1
H23B H 0.9838 -0.0726 0.7198 0.101 Uiso 0.60 1 calc PR B 1
H23C H 0.9553 -0.0131 0.6943 0.101 Uiso 0.60 1 calc PR B 1
N1' N 1.100(3) 0.0203(19) 0.7713(16) 0.083(13) Uani 0.40 1 d PU B 2
C23' C 1.008(3) -0.0579(17) 0.7393(17) 0.076(12) Uani 0.40 1 d PU B 2
H23D H 1.0368 -0.0891 0.7592 0.114 Uiso 0.40 1 calc PR B 2
H23E H 1.0063 -0.0678 0.7019 0.114 Uiso 0.40 1 calc PR B 2
H23F H 0.9434 -0.0507 0.7520 0.114 Uiso 0.40 1 calc PR B 2
C24 C 1.0663(12) -0.0074(6) 0.7463(6) 0.077(4) Uani 1 1 d . . .
N2 N 1.2692(8) -0.0658(4) 0.8257(4) 0.057(3) Uani 1 1 d . B .
C25 C 1.2985(9) -0.1076(5) 0.8095(4) 0.053(3) Uani 1 1 d . . .
C26 C 1.3359(11) -0.1607(5) 0.7886(5) 0.070(4) Uani 1 1 d . B .
H26A H 1.4055 -0.1616 0.7930 0.105 Uiso 1 1 calc R . .
H26B H 1.3201 -0.1635 0.7511 0.105 Uiso 1 1 calc R . .
H26C H 1.3072 -0.1924 0.8076 0.105 Uiso 1 1 calc R . .

loop_
_atom_site_aniso_label
_atom_site_aniso_U_11
_atom_site_aniso_U_22
_atom_site_aniso_U_33
_atom_site_aniso_U_23
_atom_site_aniso_U_13
_atom_site_aniso_U_12
I1 0.0197(2) 0.0239(2) 0.0279(3) 0.0010(2) 0.0010(2) -0.00265(19)
I2 0.0142(2) 0.0284(3) 0.0230(2) -0.00496(19) 0.00009(18) 0.00293(18)
I3 0.0198(2) 0.0214(2) 0.0236(2) -0.00039(19) -0.00152(19) 0.00229(18)
I4 0.0201(2) 0.0291(3) 0.0398(3) -0.0135(2) 0.0007(2) -0.0040(2)
I5 0.0293(3) 0.0279(3) 0.0252(3) -0.0001(2) -0.0031(2) 0.0096(2)
Cu1 0.0232(5) 0.0249(5) 0.0245(5) -0.0042(4) -0.0030(4) -0.0040(4)
Cu2 0.0243(5) 0.0249(5) 0.0297(5) 0.0003(4) -0.0020(4) 0.0021(4)
Cu3 0.0251(5) 0.0357(6) 0.0382(6) -0.0075(5) 0.0056(5) -0.0026(4)
Cu4 0.0288(5) 0.0295(5) 0.0336(6) -0.0051(4) -0.0051(4) -0.0003(4)
Cu5 0.074(3) 0.060(3) 0.065(3) 0.004(2) -0.025(2) 0.001(2)
I6 0.0357(13) 0.0353(13) 0.0305(12) -0.0070(11) -0.0089(11) 0.0040(11)
Cl1 0.071(3) 0.045(2) 0.075(3) 0.0104(19) 0.001(2) -0.0149(19)
Cl2 0.050(2) 0.057(2) 0.078(3) 0.013(2) 0.015(2) -0.0160(18)
C27 0.064(10) 0.036(7) 0.052(9) 0.013(6) 0.035(8) -0.004(7)
K1 0.0264(9) 0.0227(8) 0.0337(9) 0.0005(7) 0.0048(7) 0.0005(7)
S1 0.0165(8) 0.0187(8) 0.0183(8) -0.0029(7) 0.0013(7) -0.0009(6)
S2 0.0194(8) 0.0199(8) 0.0179(8) 0.0011(7) -0.0005(7) -0.0009(7)
O1 0.020(3) 0.029(3) 0.043(4) 0.013(3) 0.007(3) 0.002(2)
O2 0.023(3) 0.024(3) 0.047(4) 0.002(3) -0.007(3) -0.001(2)
O3 0.026(3) 0.028(3) 0.024(3) 0.003(2) 0.006(2) -0.003(2)
O4 0.023(3) 0.030(3) 0.019(3) -0.001(2) -0.002(2) -0.002(2)
C1 0.029(4) 0.037(5) 0.028(4) 0.014(4) -0.001(4) -0.003(4)
C2 0.024(4) 0.021(4) 0.030(4) 0.008(3) -0.002(3) -0.001(3)
C3 0.019(4) 0.021(4) 0.029(4) 0.002(3) -0.001(3) -0.003(3)
C4 0.024(4) 0.025(4) 0.036(5) 0.003(3) 0.002(4) -0.005(3)
C5 0.026(4) 0.027(4) 0.038(5) 0.001(4) -0.005(4) -0.011(3)
C6 0.021(4) 0.029(4) 0.041(5) 0.003(4) -0.004(4) -0.004(3)
C7 0.018(4) 0.029(4) 0.034(4) 0.002(3) 0.001(3) -0.001(3)
C8 0.020(4) 0.022(4) 0.025(4) 0.001(3) 0.004(3) -0.002(3)
C9 0.018(3) 0.024(4) 0.024(4) -0.001(3) 0.007(3) -0.001(3)
C10 0.019(4) 0.031(4) 0.021(4) -0.004(3) -0.005(3) 0.004(3)
C11 0.024(4) 0.022(4) 0.018(4) -0.001(3) -0.006(3) -0.001(3)
C12 0.034(5) 0.036(5) 0.025(4) 0.015(4) 0.005(4) 0.003(4)
C13 0.033(4) 0.045(5) 0.012(4) -0.001(3) 0.001(3) -0.002(4)
C14 0.029(4) 0.034(4) 0.017(4) 0.007(3) 0.004(3) -0.009(3)
C15 0.022(4) 0.030(4) 0.020(4) -0.001(3) 0.001(3) 0.001(3)
C16 0.024(4) 0.030(4) 0.015(4) 0.004(3) -0.005(3) 0.001(3)
C17 0.021(4) 0.031(4) 0.018(4) 0.001(3) -0.004(3) 0.001(3)
C18 0.018(4) 0.037(5) 0.035(5) 0.015(4) -0.001(3) -0.001(3)
C19 0.029(4) 0.039(5) 0.035(5) 0.012(4) 0.001(4) 0.016(4)
C20 0.041(5) 0.029(4) 0.030(4) 0.007(4) -0.003(4) 0.011(4)
C21 0.029(4) 0.028(4) 0.029(4) 0.005(3) -0.007(4) 0.002(3)
C22 0.020(4) 0.031(4) 0.024(4) 0.002(3) -0.004(3) 0.000(3)
N1 0.089(16) 0.047(10) 0.079(15) -0.015(10) -0.032(14) -0.024(11)
C23 0.071(15) 0.096(19) 0.036(11) -0.010(11) -0.001(10) -0.004(14)
N1' 0.084(15) 0.083(15) 0.082(15) -0.002(9) -0.005(9) -0.003(9)
C23' 0.080(14) 0.076(14) 0.072(14) -0.003(9) 0.000(9) -0.005(9)
C24 0.103(12) 0.057(8) 0.071(9) -0.006(7) -0.036(9) -0.004(8)
N2 0.078(7) 0.038(5) 0.055(6) -0.006(4) 0.003(5) 0.013(5)
C25 0.064(7) 0.055(7) 0.039(6) 0.004(5) 0.010(5) 0.005(6)
C26 0.101(11) 0.036(6) 0.073(9) -0.006(6) 0.029(8) 0.008(6)

loop_
_atom_type_symbol
_atom_type_description
_atom_type_scat_dispersion_real
_atom_type_scat_dispersion_imag
_atom_type_scat_source
C C 0.0033 0.0016 'International Tables Vol C Tables 4.2.6.8 and 6.1.1.4'
H H 0.0000 0.0000 'International Tables Vol C Tables 4.2.6.8 and 6.1.1.4'
O O 0.0106 0.0060 'International Tables Vol C Tables 4.2.6.8 and 6.1.1.4'
S S 0.1246 0.1234 'International Tables Vol C Tables 4.2.6.8 and 6.1.1.4'
K K 0.2009 0.2494 'International Tables Vol C Tables 4.2.6.8 and 6.1.1.4'
Cu Cu 0.3201 1.2651 'International Tables Vol C Tables 4.2.6.8 and 6.1.1.4'
I I -0.4742 1.8119 'International Tables Vol C Tables 4.2.6.8 and 6.1.1.4'
N N 0.0061 0.0033 'International Tables Vol C Tables 4.2.6.8 and 6.1.1.4'
Cl Cl 0.1484 0.1585 'International Tables Vol C Tables 4.2.6.8 and 6.1.1.4'

loop_
_geom_angle_atom_site_label_1
_geom_angle_atom_site_label_2
_geom_angle_atom_site_label_3
_geom_angle
_geom_angle_site_symmetry_1
_geom_angle_site_symmetry_3
_geom_angle_publ_flag
Cu1 I1 Cu4 60.84(3) . . ?
Cu1 I1 Cu2 100.27(3) . 4_557 ?
Cu4 I1 Cu2 73.89(3) . 4_557 ?
Cu1 I2 Cu3 62.38(3) . . ?
Cu1 I2 Cu2 121.67(3) . . ?
Cu3 I2 Cu2 61.40(3) . . ?
Cu1 I2 Cu4 138.92(4) . 4_457 ?
Cu3 I2 Cu4 126.33(4) . 4_457 ?
Cu2 I2 Cu4 71.43(3) . 4_457 ?
Cu1 I3 Cu4 60.31(3) . . ?
Cu1 I3 Cu3 62.92(3) . . ?
Cu4 I3 Cu3 63.96(3) . . ?
Cu1 I3 Cu5 104.80(13) . . ?
Cu4 I3 Cu5 62.25(15) . . ?
Cu3 I3 Cu5 50.35(14) . . ?
Cu5 I4 Cu4 66.84(17) . . ?
Cu5 I4 Cu3 53.57(15) . . ?
Cu4 I4 Cu3 65.66(4) . . ?
Cu3 I5 Cu2 64.40(4) . . ?
S1 Cu1 I1 116.56(6) . . ?
S1 Cu1 I3 98.72(6) . . ?
I1 Cu1 I3 115.67(4) . . ?
S1 Cu1 Cu4 144.50(7) . . ?
I1 Cu1 Cu4 59.91(3) . . ?
I3 Cu1 Cu4 60.42(3) . . ?
S1 Cu1 I2 105.97(6) . . ?
I1 Cu1 I2 104.96(4) . . ?
I3 Cu1 I2 114.92(4) . . ?
Cu4 Cu1 I2 108.90(4) . . ?
S1 Cu1 Cu3 134.39(6) . . ?
I1 Cu1 Cu3 109.04(4) . . ?
I3 Cu1 Cu3 60.21(3) . . ?
Cu4 Cu1 Cu3 63.03(4) . . ?
I2 Cu1 Cu3 59.53(3) . . ?
S2 Cu2 I5 114.04(6) 4_457 . ?
S2 Cu2 I1 112.30(6) 4_457 4_457 ?
I5 Cu2 I1 105.64(4) . 4_457 ?
S2 Cu2 I2 107.07(6) 4_457 . ?
I5 Cu2 I2 114.42(4) . . ?
I1 Cu2 I2 102.91(4) 4_457 . ?
S2 Cu2 Cu3 115.19(6) 4_457 . ?
I5 Cu2 Cu3 57.73(3) . . ?
I1 Cu2 Cu3 132.33(4) 4_457 . ?
I2 Cu2 Cu3 59.26(3) . . ?
Cu5 Cu3 I5 78.15(19) . . ?
Cu5 Cu3 I4 60.18(17) . . ?
I5 Cu3 I4 106.43(4) . . ?
Cu5 Cu3 I2 166.70(19) . . ?
I5 Cu3 I2 114.62(4) . . ?
I4 Cu3 I2 110.42(4) . . ?
Cu5 Cu3 I3 66.33(17) . . ?
I5 Cu3 I3 108.52(4) . . ?
I4 Cu3 I3 105.87(4) . . ?
I2 Cu3 I3 110.54(4) . . ?
Cu5 Cu3 Cu2 131.22(19) . . ?
I5 Cu3 Cu2 57.87(3) . . ?
I4 Cu3 Cu2 110.47(4) . . ?
I2 Cu3 Cu2 59.34(3) . . ?
I3 Cu3 Cu2 143.50(5) . . ?
Cu5 Cu3 Cu1 113.03(19) . . ?
I5 Cu3 Cu1 149.28(5) . . ?
I4 Cu3 Cu1 103.78(4) . . ?
I2 Cu3 Cu1 58.09(3) . . ?
I3 Cu3 Cu1 56.87(3) . . ?
Cu2 Cu3 Cu1 115.58(5) . . ?
Cu5 Cu3 Cu4 64.85(19) . . ?
I5 Cu3 Cu4 143.00(5) . . ?
I4 Cu3 Cu4 55.78(3) . . ?
I2 Cu3 Cu4 102.32(4) . . ?
I3 Cu3 Cu4 56.92(3) . . ?
Cu2 Cu3 Cu4 154.04(6) . . ?
Cu1 Cu3 Cu4 56.12(3) . . ?
I4 Cu4 I1 111.06(4) . . ?
I4 Cu4 Cu1 110.17(4) . . ?
I1 Cu4 Cu1 59.24(3) . . ?
I4 Cu4 I3 110.23(4) . . ?
I1 Cu4 I3 114.00(4) . . ?
Cu1 Cu4 I3 59.27(3) . . ?
I4 Cu4 I2 115.36(4) . 4_557 ?
I1 Cu4 I2 103.46(4) . 4_557 ?
Cu1 Cu4 I2 134.46(5) . 4_557 ?
I3 Cu4 I2 102.43(4) . 4_557 ?
I4 Cu4 Cu5 55.62(14) . . ?
I1 Cu4 Cu5 155.28(15) . . ?
Cu1 Cu4 Cu5 103.28(14) . . ?
I3 Cu4 Cu5 61.19(14) . . ?
I2 Cu4 Cu5 101.23(14) 4_557 . ?
I4 Cu4 Cu3 58.56(3) . . ?
I1 Cu4 Cu3 106.83(4) . . ?
Cu1 Cu4 Cu3 60.85(4) . . ?
I3 Cu4 Cu3 59.12(3) . . ?
I2 Cu4 Cu3 149.05(5) 4_557 . ?
Cu5 Cu4 Cu3 48.89(14) . . ?
Cu3 Cu5 I6 171.7(3) . . ?
Cu3 Cu5 I4 66.25(16) . . ?
I6 Cu5 I4 121.1(3) . . ?
Cu3 Cu5 I3 63.31(15) . . ?
I6 Cu5 I3 114.9(3) . . ?
I4 Cu5 I3 107.8(2) . . ?
Cu3 Cu5 Cu4 66.25(16) . . ?
I6 Cu5 Cu4 120.3(3) . . ?
I4 Cu5 Cu4 57.54(14) . . ?
I3 Cu5 Cu4 56.56(14) . . ?
Cl1 C27 Cl2 110.6(8) . . ?
O4 K1 N1' 93.8(9) . . ?
O4 K1 N2 103.3(2) . . ?
N1' K1 N2 75.6(9) . . ?
O4 K1 N1 80.7(5) . . ?
N1' K1 N1 16.0(8) . . ?
N2 K1 N1 70.0(5) . . ?
O4 K1 O3 60.34(16) . . ?
N1' K1 O3 68.7(9) . . ?
N2 K1 O3 138.7(2) . . ?
N1 K1 O3 69.9(4) . . ?
O4 K1 O1 117.99(16) . . ?
N1' K1 O1 144.3(9) . . ?
N2 K1 O1 81.2(2) . . ?
N1 K1 O1 149.0(4) . . ?
O3 K1 O1 140.05(17) . . ?
O4 K1 O2 167.64(17) . . ?
N1' K1 O2 96.6(9) . . ?
N2 K1 O2 85.9(2) . . ?
N1 K1 O2 110.5(5) . . ?
O3 K1 O2 117.63(16) . . ?
O1 K1 O2 54.59(15) . . ?
O4 K1 S1 109.92(13) . . ?
N1' K1 S1 95.2(8) . . ?
N2 K1 S1 146.1(2) . . ?
N1 K1 S1 108.4(5) . . ?
O3 K1 S1 59.51(11) . . ?
O1 K1 S1 89.08(12) . . ?
O2 K1 S1 62.44(12) . . ?
O4 K1 S2 60.65(12) . . ?
N1' K1 S2 150.3(9) . . ?
N2 K1 S2 122.3(2) . . ?
N1 K1 S2 140.8(5) . . ?
O3 K1 S2 84.58(12) . . ?
O1 K1 S2 65.38(12) . . ?
O2 K1 S2 107.49(12) . . ?
S1 K1 S2 81.28(6) . . ?
O4 K1 C13 23.06(18) . . ?
N1' K1 C13 73.7(9) . . ?
N2 K1 C13 108.2(3) . . ?
N1 K1 C13 63.2(5) . . ?
O3 K1 C13 42.38(18) . . ?
O1 K1 C13 140.33(19) . . ?
O2 K1 C13 159.66(19) . . ?
S1 K1 C13 100.04(15) . . ?
S2 K1 C13 77.88(15) . . ?
C10 S1 C9 100.0(4) . . ?
C10 S1 Cu1 109.9(3) . . ?
C9 S1 Cu1 107.2(3) . . ?
C10 S1 K1 99.5(3) . . ?
C9 S1 K1 109.9(2) . . ?
Cu1 S1 K1 127.03(8) . . ?
C15 S2 C16 100.9(4) . . ?
C15 S2 Cu2 104.6(3) . 4_557 ?
C16 S2 Cu2 106.3(3) . 4_557 ?
C15 S2 K1 92.7(3) . . ?
C16 S2 K1 105.8(3) . . ?
Cu2 S2 K1 139.61(8) 4_557 . ?
C22 O1 C1 118.9(6) . . ?
C22 O1 K1 101.1(4) . . ?
C1 O1 K1 115.3(4) . . ?
C3 O2 C2 118.7(6) . . ?
C3 O2 K1 98.0(4) . . ?
C2 O2 K1 99.2(4) . . ?
C11 O3 C12 111.4(6) . . ?
C11 O3 K1 126.9(4) . . ?
C12 O3 K1 114.8(4) . . ?
C14 O4 C13 112.7(6) . . ?
C14 O4 K1 129.8(4) . . ?
C13 O4 K1 108.3(4) . . ?
O1 C1 C2 111.0(7) . . ?
O2 C2 C1 105.5(6) . . ?
O2 C3 C4 124.6(7) . . ?
O2 C3 C8 114.5(7) . . ?
C4 C3 C8 120.9(7) . . ?
C3 C4 C5 119.6(8) . . ?
C6 C5 C4 120.3(8) . . ?
C5 C6 C7 119.2(8) . . ?
C8 C7 C6 121.6(8) . . ?
C7 C8 C3 118.3(7) . . ?
C7 C8 C9 121.7(7) . . ?
C3 C8 C9 119.9(7) . . ?
C8 C9 S1 112.6(5) . . ?
C11 C10 S1 109.4(5) . . ?
O3 C11 C10 108.4(6) . . ?
O3 C12 C13 108.4(7) . . ?
O4 C13 C12 111.7(6) . . ?
O4 C13 K1 48.7(3) . . ?
C12 C13 K1 88.6(4) . . ?
O4 C14 C15 110.0(6) . . ?
C14 C15 S2 110.8(6) . . ?
C17 C16 S2 114.0(5) . . ?
C22 C17 C18 118.6(8) . . ?
C22 C17 C16 122.2(7) . . ?
C18 C17 C16 119.2(7) . . ?
C19 C18 C17 121.5(8) . . ?
C18 C19 C20 119.3(8) . . ?
C19 C20 C21 120.8(8) . . ?
C20 C21 C22 118.7(8) . . ?
O1 C22 C17 116.0(7) . . ?
O1 C22 C21 122.9(7) . . ?
C17 C22 C21 121.2(8) . . ?
C24 N1 K1 125.5(19) . . ?
C24 N1' K1 153(3) . . ?
N1' C24 N1 41(2) . . ?
N1' C24 C23' 149(3) . . ?
N1 C24 C23' 152(2) . . ?
N1' C24 C23 148(3) . . ?
N1 C24 C23 165(2) . . ?
C23' C24 C23 32.7(17) . . ?
C25 N2 K1 165.4(10) . . ?
N2 C25 C26 179.6(14) . . ?

loop_
_geom_bond_atom_site_label_1
_geom_bond_atom_site_label_2
_geom_bond_distance
_geom_bond_site_symmetry_2
_geom_bond_publ_flag
I1 Cu1 2.6249(11) . ?
I1 Cu4 2.6431(12) . ?
I1 Cu2 2.6648(11) 4_557 ?
I2 Cu1 2.6885(11) . ?
I2 Cu3 2.7299(13) . ?
I2 Cu2 2.7320(11) . ?
I2 Cu4 2.7332(12) 4_457 ?
I3 Cu1 2.6393(11) . ?
I3 Cu4 2.6705(12) . ?
I3 Cu3 2.7353(12) . ?
I3 Cu5 2.804(7) . ?
I4 Cu5 2.542(7) . ?
I4 Cu4 2.5991(12) . ?
I4 Cu3 2.6819(12) . ?
I5 Cu3 2.6144(12) . ?
I5 Cu2 2.6185(11) . ?
Cu1 S1 2.289(2) . ?
Cu1 Cu4 2.6675(14) . ?
Cu1 Cu3 2.8061(15) . ?
Cu2 S2 2.319(2) 4_457 ?
Cu2 I1 2.6648(11) 4_457 ?
Cu2 Cu3 2.7884(14) . ?
Cu3 Cu5 2.357(6) . ?
Cu3 Cu4 2.8638(15) . ?
Cu4 I2 2.7332(12) 4_557 ?
Cu4 Cu5 2.832(7) . ?
Cu5 I6 2.472(7) . ?
Cl1 C27 1.739(15) . ?
Cl2 C27 1.744(14) . ?
K1 O4 2.763(6) . ?
K1 N1' 2.77(4) . ?
K1 N2 2.799(9) . ?
K1 N1 2.89(2) . ?
K1 O3 2.943(6) . ?
K1 O1 3.075(6) . ?
K1 O2 3.081(6) . ?
K1 S1 3.176(2) . ?
K1 S2 3.301(3) . ?
K1 C13 3.494(8) . ?
S1 C10 1.800(8) . ?
S1 C9 1.834(7) . ?
S2 C15 1.821(8) . ?
S2 C16 1.825(7) . ?
S2 Cu2 2.319(2) 4_557 ?
O1 C22 1.371(9) . ?
O1 C1 1.452(9) . ?
O2 C3 1.376(9) . ?
O2 C2 1.443(9) . ?
O3 C11 1.414(9) . ?
O3 C12 1.428(9) . ?
O4 C14 1.424(9) . ?
O4 C13 1.441(9) . ?
C1 C2 1.491(11) . ?
C3 C4 1.380(11) . ?
C3 C8 1.398(10) . ?
C4 C5 1.391(11) . ?
C5 C6 1.382(12) . ?
C6 C7 1.387(11) . ?
C7 C8 1.381(11) . ?
C8 C9 1.495(10) . ?
C10 C11 1.513(11) . ?
C12 C13 1.508(12) . ?
C14 C15 1.494(11) . ?
C16 C17 1.507(11) . ?
C17 C22 1.381(11) . ?
C17 C18 1.393(11) . ?
C18 C19 1.381(12) . ?
C19 C20 1.386(13) . ?
C20 C21 1.390(12) . ?
C21 C22 1.403(11) . ?
N1 C24 1.20(3) . ?
C23 C24 1.49(3) . ?
N1' C24 1.03(4) . ?
C23' C24 1.45(4) . ?
N2 C25 1.148(14) . ?
C25 C26 1.460(15) . ?
